data_7218170
loop_
_publ_author_name
'Zubatyuk, Roman I.'
'Sinelshchikova, Anna A.'
'Enakieva, Yulia Y.'
'Gorbunova, Yulia G.'
'Tsivadze, Aslan Y.'
'Nefedov, Sergey E.'
'Bessmertnykh-Lemeune, Alla'
'Guilard, Roger'
'Shishkin, Oleg V.'

_publ_section_title
;
 Insights into the crystal packing of phosphorylporphyrins based on the
 topology of their intermolecular interaction energies
;
_journal_issue 45
_journal_name_full CrystEngComm
_journal_page_first 10428
_journal_paper_doi 10.1039/C4CE01623H
_journal_volume 16
_journal_year 2014
_chemical_formula_moiety '0.5(C80 H76 Cd2 N8 O12 P4)'
_chemical_formula_sum 'C40 H38 Cd N4 O6 P2'
_chemical_formula_weight 845.08
_chemical_name_systematic
;
 ?
;
_space_group_crystal_system monoclinic
_space_group_IT_number 14
_space_group_name_Hall '-P 2ybc'
_space_group_name_H-M_alt 'P 1 21/c 1'
_symmetry_space_group_name_Hall '-P 2ybc'
_symmetry_space_group_name_H-M 'P 1 21/c 1'
_atom_sites_solution_hydrogens geom
_atom_sites_solution_primary direct
_audit_creation_date 2014-04-22
_audit_creation_method
;
Olex2 1.2
(compiled 2014.03.20 svn.r2914 for OlexSys, GUI svn.r4816)
;
_cell_angle_alpha 90
_cell_angle_beta 91.889(2)
_cell_angle_gamma 90
_cell_formula_units_Z 2
_cell_length_a 12.4567(16)
_cell_length_b 11.7829(15)
_cell_length_c 12.1147(16)
_cell_measurement_temperature 153(2)
_cell_volume 1777.2(4)
_computing_molecular_graphics 'Olex2 (Dolomanov et al., 2009)'
_computing_publication_material 'Olex2 (Dolomanov et al., 2009)'
_computing_structure_refinement 'ShelXL (Sheldrick, 2008)'
_computing_structure_solution 'ShelXS-1997 (Sheldrick, 2008)'
_diffrn_ambient_temperature 153.15
_diffrn_measured_fraction_theta_full 0.984
_diffrn_measured_fraction_theta_max 0.989
_diffrn_measurement_device_type 'Bruker P4'
_diffrn_measurement_method '\w scans'
_diffrn_radiation_monochromator graphite
_diffrn_radiation_type MoK\a
_diffrn_radiation_wavelength 0.71073
_diffrn_reflns_av_R_equivalents 0.0588
_diffrn_reflns_av_unetI/netI 0.0476
_diffrn_reflns_Laue_measured_fraction_full 0.984
_diffrn_reflns_Laue_measured_fraction_max 0.989
_diffrn_reflns_limit_h_max 16
_diffrn_reflns_limit_h_min -16
_diffrn_reflns_limit_k_max 16
_diffrn_reflns_limit_k_min -16
_diffrn_reflns_limit_l_max 16
_diffrn_reflns_limit_l_min -16
_diffrn_reflns_number 18896
_diffrn_reflns_point_group_measured_fraction_full 0.984
_diffrn_reflns_point_group_measured_fraction_max 0.989
_diffrn_reflns_theta_full 25.242
_diffrn_reflns_theta_max 28.997
_diffrn_reflns_theta_min 2.380
_exptl_absorpt_coefficient_mu 0.760
_exptl_absorpt_correction_type none
_exptl_crystal_density_diffrn 1.579
_exptl_crystal_F_000 864
_exptl_crystal_size_max 0.16
_exptl_crystal_size_mid 0.14
_exptl_crystal_size_min 0.12
_refine_diff_density_max 1.273
_refine_diff_density_min -0.645
_refine_diff_density_rms 0.074
_refine_ls_extinction_method none
_refine_ls_goodness_of_fit_ref 0.967
_refine_ls_hydrogen_treatment constr
_refine_ls_matrix_type full
_refine_ls_number_parameters 243
_refine_ls_number_reflns 4664
_refine_ls_number_restraints 0
_refine_ls_restrained_S_all 0.967
_refine_ls_R_factor_all 0.0461
_refine_ls_R_factor_gt 0.0333
_refine_ls_shift/su_max 0.001
_refine_ls_shift/su_mean 0.000
_refine_ls_structure_factor_coef Fsqd
_refine_ls_weighting_details 'w=1/[\s^2^(Fo^2^)+(0.0431P)^2^] where P=(Fo^2^+2Fc^2^)/3'
_refine_ls_weighting_scheme calc
_refine_ls_wR_factor_gt 0.0768
_refine_ls_wR_factor_ref 0.0827
_reflns_Friedel_coverage 0.000
_reflns_number_gt 3675
_reflns_number_total 4664
_reflns_threshold_expression 'I > 2\s(I)'
_cod_data_source_file c4ce01623h2.cif
_cod_data_source_block cd
_cod_depositor_comments 'Adding full bibliography for 7218167--7218170.cif.'
_cod_database_code 7218170
_shelxl_version_number 2013-4
_shelx_space_group_comment
;
The symmetry employed for this shelxl refinement is uniquely defined
by the following loop, which should always be used as a source of
symmetry information in preference to the above space-group names.
They are only intended as comments.
;
_shelx_estimated_absorpt_t_max 0.914
_shelx_estimated_absorpt_t_min 0.888
_olex2_refinement_description
;
1. Fixed Uiso
 At 1.2 times of:
  All C(H) groups, All C(H,H) groups
 At 1.5 times of:
  All C(H,H,H) groups
2.a Secondary CH2 refined with riding coordinates:
 C6(H6A,H6B), C8(H8A,H8B)
2.b Aromatic/amide H refined with riding coordinates:
 C2(H2), C3(H3), C11(H11), C12(H12), C16(H16), C17(H17), C18(H18), C19(H19),
 C20(H20)
2.c Idealised Me refined as rotating group:
 C7(H7A,H7B,H7C), C9(H9A,H9B,H9C)
;

loop_
_space_group_symop_operation_xyz
'x, y, z'
'-x, y+1/2, -z+1/2'
'-x, -y, -z'
'x, -y-1/2, z-1/2'

loop_
_atom_site_label
_atom_site_type_symbol
_atom_site_fract_x
_atom_site_fract_y
_atom_site_fract_z
_atom_site_U_iso_or_equiv
_atom_site_adp_type
_atom_site_occupancy
_atom_site_site_symmetry_order
_atom_site_calc_flag
_atom_site_refinement_flags_posn
_atom_site_refinement_flags_adp
_atom_site_refinement_flags_occupancy
Cd1 Cd 0.5000 1.0000 0.5000 0.03079(8) Uani 1 2 d S T P
P1 P 0.36450(4) 1.23660(5) 0.15006(4) 0.02329(12) Uani 1 1 d . . .
N1 N 0.35915(13) 1.00172(12) 0.39398(13) 0.0169(3) Uani 1 1 d . . .
N2 N 0.57004(12) 1.12530(13) 0.39508(13) 0.0183(3) Uani 1 1 d . . .
O1 O 0.44135(12) 1.31440(13) 0.10163(13) 0.0311(4) Uani 1 1 d . . .
O2 O 0.31934(12) 1.14617(14) 0.06443(12) 0.0331(4) Uani 1 1 d . . .
O3 O 0.25834(12) 1.29542(13) 0.18666(12) 0.0300(3) Uani 1 1 d . . .
C1 C 0.27125(14) 0.93545(15) 0.40956(15) 0.0171(4) Uani 1 1 d . . .
C2 C 0.18811(16) 0.96956(17) 0.33018(16) 0.0211(4) Uani 1 1 d . . .
H2 H 0.1181 0.9379 0.3222 0.025 Uiso 1 1 calc R . .
C3 C 0.22851(16) 1.05502(17) 0.26927(17) 0.0231(4) Uani 1 1 d . . .
H3 H 0.1920 1.0946 0.2109 0.028 Uiso 1 1 calc R . .
C4 C 0.33825(14) 1.07501(15) 0.30976(15) 0.0171(4) Uani 1 1 d . . .
C5 C 0.41154(15) 1.15801(15) 0.27029(16) 0.0192(4) Uani 1 1 d . . .
C6 C 0.3902(3) 1.0847(3) 0.0017(3) 0.0675(10) Uani 1 1 d . . .
H6A H 0.4308 1.0307 0.0497 0.081 Uiso 1 1 calc R . .
H6B H 0.4423 1.1370 -0.0316 0.081 Uiso 1 1 calc R . .
C7 C 0.3296(3) 1.0203(3) -0.0885(3) 0.0609(9) Uani 1 1 d . . .
H7A H 0.3789 0.9687 -0.1251 0.091 Uiso 1 1 calc GR . .
H7B H 0.2991 1.0741 -0.1427 0.091 Uiso 1 1 calc GR . .
H7C H 0.2717 0.9765 -0.0563 0.091 Uiso 1 1 calc GR . .
C8 C 0.21325(19) 1.3830(2) 0.1134(2) 0.0378(6) Uani 1 1 d . . .
H8A H 0.2050 1.3532 0.0372 0.045 Uiso 1 1 calc R . .
H8B H 0.2619 1.4494 0.1125 0.045 Uiso 1 1 calc R . .
C9 C 0.1079(2) 1.4168(2) 0.1541(2) 0.0424(6) Uani 1 1 d . . .
H9A H 0.0763 1.4751 0.1054 0.064 Uiso 1 1 calc GR . .
H9B H 0.1170 1.4473 0.2292 0.064 Uiso 1 1 calc GR . .
H9C H 0.0604 1.3506 0.1550 0.064 Uiso 1 1 calc GR . .
C10 C 0.51594(15) 1.18527(16) 0.31497(16) 0.0187(4) Uani 1 1 d . . .
C11 C 0.58010(16) 1.28485(17) 0.28920(17) 0.0260(4) Uani 1 1 d . . .
H11 H 0.5628 1.3410 0.2352 0.031 Uiso 1 1 calc R . .
C12 C 0.66840(17) 1.28229(17) 0.35616(17) 0.0251(4) Uani 1 1 d . . .
H12 H 0.7247 1.3367 0.3583 0.030 Uiso 1 1 calc R . .
C13 C 0.66230(15) 1.18163(15) 0.42434(15) 0.0182(4) Uani 1 1 d . . .
C14 C 0.73728(15) 1.15127(15) 0.50984(16) 0.0181(4) Uani 1 1 d . . .
C15 C 0.83852(15) 1.22070(16) 0.51575(16) 0.0205(4) Uani 1 1 d . . .
C16 C 0.90775(17) 1.22149(19) 0.42798(18) 0.0279(5) Uani 1 1 d . . .
H16 H 0.8908 1.1771 0.3643 0.033 Uiso 1 1 calc R . .
C17 C 1.00057(18) 1.2854(2) 0.4315(2) 0.0355(5) Uani 1 1 d . . .
H17 H 1.0476 1.2836 0.3714 0.043 Uiso 1 1 calc R . .
C18 C 1.02506(19) 1.3525(2) 0.5230(2) 0.0363(6) Uani 1 1 d . . .
H18 H 1.0880 1.3980 0.5253 0.044 Uiso 1 1 calc R . .
C19 C 0.95734(18) 1.35251(18) 0.6108(2) 0.0322(5) Uani 1 1 d . . .
H19 H 0.9743 1.3977 0.6739 0.039 Uiso 1 1 calc R . .
C20 C 0.86443(16) 1.28709(17) 0.60774(18) 0.0251(4) Uani 1 1 d . . .
H20 H 0.8184 1.2877 0.6687 0.030 Uiso 1 1 calc R . .

loop_
_atom_site_aniso_label
_atom_site_aniso_U_11
_atom_site_aniso_U_22
_atom_site_aniso_U_33
_atom_site_aniso_U_23
_atom_site_aniso_U_13
_atom_site_aniso_U_12
Cd1 0.02195(12) 0.03767(14) 0.03186(13) 0.02080(10) -0.01266(9) -0.01478(9)
P1 0.0215(3) 0.0247(3) 0.0233(3) 0.0096(2) -0.0046(2) -0.0036(2)
N1 0.0169(8) 0.0150(7) 0.0186(8) 0.0015(6) -0.0014(6) -0.0003(6)
N2 0.0181(8) 0.0168(8) 0.0199(8) 0.0036(6) -0.0003(6) -0.0017(6)
O1 0.0264(8) 0.0343(8) 0.0321(8) 0.0150(7) -0.0063(6) -0.0061(6)
O2 0.0341(9) 0.0403(9) 0.0248(8) 0.0027(7) -0.0029(7) -0.0121(7)
O3 0.0282(8) 0.0283(8) 0.0334(8) 0.0148(6) -0.0006(6) 0.0038(6)
C1 0.0169(9) 0.0161(9) 0.0183(9) -0.0013(7) 0.0005(7) -0.0003(7)
C2 0.0174(9) 0.0227(9) 0.0230(10) 0.0035(7) -0.0037(8) -0.0023(7)
C3 0.0199(10) 0.0249(10) 0.0242(10) 0.0056(8) -0.0049(8) 0.0001(8)
C4 0.0171(9) 0.0157(8) 0.0185(9) 0.0011(7) -0.0010(7) -0.0001(7)
C5 0.0186(9) 0.0172(9) 0.0215(10) 0.0035(7) -0.0015(7) -0.0005(7)
C6 0.063(2) 0.063(2) 0.078(2) -0.0290(18) 0.0160(18) -0.0125(17)
C7 0.075(2) 0.059(2) 0.0484(18) -0.0148(14) -0.0070(16) -0.0027(16)
C8 0.0328(12) 0.0333(12) 0.0471(14) 0.0202(11) -0.0032(11) 0.0051(10)
C9 0.0389(14) 0.0312(13) 0.0568(17) 0.0081(11) -0.0019(12) 0.0069(11)
C10 0.0178(9) 0.0188(9) 0.0193(9) 0.0033(7) 0.0000(7) -0.0016(7)
C11 0.0253(10) 0.0234(10) 0.0289(11) 0.0115(8) -0.0038(8) -0.0050(8)
C12 0.0255(10) 0.0223(10) 0.0272(11) 0.0090(8) -0.0036(8) -0.0068(8)
C13 0.0172(9) 0.0171(9) 0.0203(9) 0.0016(7) 0.0007(7) -0.0019(7)
C14 0.0167(9) 0.0161(9) 0.0215(9) -0.0007(7) 0.0000(7) -0.0015(7)
C15 0.0187(9) 0.0166(9) 0.0258(10) 0.0055(7) -0.0045(8) -0.0024(7)
C16 0.0268(11) 0.0332(11) 0.0237(10) 0.0038(9) -0.0007(8) -0.0061(9)
C17 0.0266(11) 0.0450(14) 0.0351(13) 0.0132(10) 0.0026(10) -0.0100(10)
C18 0.0275(12) 0.0319(12) 0.0489(15) 0.0103(10) -0.0076(10) -0.0137(9)
C19 0.0285(12) 0.0251(11) 0.0422(13) -0.0052(9) -0.0083(10) -0.0066(9)
C20 0.0233(10) 0.0223(10) 0.0296(11) -0.0019(8) -0.0017(8) -0.0022(8)

loop_
_atom_type_symbol
_atom_type_description
_atom_type_scat_dispersion_real
_atom_type_scat_dispersion_imag
_atom_type_scat_source
C C 0.0033 0.0016 'International Tables Vol C Tables 4.2.6.8 and 6.1.1.4'
H H 0.0000 0.0000 'International Tables Vol C Tables 4.2.6.8 and 6.1.1.4'
N N 0.0061 0.0033 'International Tables Vol C Tables 4.2.6.8 and 6.1.1.4'
O O 0.0106 0.0060 'International Tables Vol C Tables 4.2.6.8 and 6.1.1.4'
P P 0.1023 0.0942 'International Tables Vol C Tables 4.2.6.8 and 6.1.1.4'
Cd Cd -0.8075 1.2024 'International Tables Vol C Tables 4.2.6.8 and 6.1.1.4'

loop_
_geom_angle_atom_site_label_1
_geom_angle_atom_site_label_2
_geom_angle_atom_site_label_3
_geom_angle
_geom_angle_site_symmetry_1
_geom_angle_site_symmetry_3
N1 Cd1 N1 180.0 . 3_676
N1 Cd1 N2 88.82(6) 3_676 3_676
N1 Cd1 N2 91.18(6) 3_676 .
N1 Cd1 N2 91.19(6) . 3_676
N1 Cd1 N2 88.82(6) . .
N1 Cd1 O1 92.19(5) . 4_586
N1 Cd1 O1 92.19(5) 3_676 2_645
N1 Cd1 O1 87.81(5) . 2_645
N1 Cd1 O1 87.81(5) 3_676 4_586
N2 Cd1 N2 180.0 3_676 .
N2 Cd1 O1 99.79(6) . 2_645
N2 Cd1 O1 80.21(6) . 4_586
N2 Cd1 O1 99.79(5) 3_676 4_586
N2 Cd1 O1 80.21(5) 3_676 2_645
O1 Cd1 O1 180.00(6) 4_586 2_645
O1 P1 O2 112.55(9) . .
O1 P1 O3 113.91(9) . .
O1 P1 C5 116.45(9) . .
O2 P1 C5 106.43(9) . .
O3 P1 O2 101.44(9) . .
O3 P1 C5 104.62(8) . .
C1 N1 Cd1 123.91(12) . .
C4 N1 Cd1 126.24(12) . .
C4 N1 C1 109.51(15) . .
C10 N2 Cd1 125.22(12) . .
C10 N2 C13 109.01(15) . .
C13 N2 Cd1 122.35(12) . .
P1 O1 Cd1 155.02(9) . 2_655
C6 O2 P1 119.53(17) . .
C8 O3 P1 116.80(14) . .
N1 C1 C2 108.03(16) . .
N1 C1 C14 125.89(17) . 3_676
C14 C1 C2 126.08(17) 3_676 .
C3 C2 C1 107.33(17) . .
C2 C3 C4 107.35(17) . .
N1 C4 C3 107.78(16) . .
N1 C4 C5 125.32(16) . .
C5 C4 C3 126.89(17) . .
C4 C5 P1 115.22(14) . .
C10 C5 P1 117.19(14) . .
C10 C5 C4 127.59(17) . .
O2 C6 C7 110.2(3) . .
O3 C8 C9 108.47(19) . .
N2 C10 C5 125.21(17) . .
N2 C10 C11 107.96(16) . .
C5 C10 C11 126.72(18) . .
C12 C11 C10 107.19(17) . .
C11 C12 C13 107.75(18) . .
N2 C13 C12 108.05(16) . .
N2 C13 C14 126.60(16) . .
C14 C13 C12 125.28(17) . .
C1 C14 C15 116.15(16) 3_676 .
C13 C14 C1 128.45(17) . 3_676
C13 C14 C15 115.40(16) . .
C16 C15 C14 120.51(18) . .
C20 C15 C14 121.10(18) . .
C20 C15 C16 118.38(18) . .
C17 C16 C15 121.3(2) . .
C16 C17 C18 119.9(2) . .
C19 C18 C17 119.5(2) . .
C18 C19 C20 120.6(2) . .
C19 C20 C15 120.3(2) . .

loop_
_geom_bond_atom_site_label_1
_geom_bond_atom_site_label_2
_geom_bond_distance
_geom_bond_site_symmetry_2
Cd1 N1 2.1401(16) .
Cd1 N1 2.1401(16) 3_676
Cd1 N2 2.1516(15) 3_676
Cd1 N2 2.1516(15) .
Cd1 O1 2.6252(14) 4_586
Cd1 O1 2.6252(14) 2_645
P1 O1 1.4622(15) .
P1 O2 1.5779(16) .
P1 O3 1.5698(16) .
P1 C5 1.8073(19) .
N1 C1 1.363(2) .
N1 C4 1.355(2) .
N2 C10 1.361(2) .
N2 C13 1.364(2) .
O1 Cd1 2.6252(14) 2_655
O2 C6 1.388(3) .
O3 C8 1.461(3) .
C1 C2 1.447(3) .
C1 C14 1.420(3) 3_676
C2 C3 1.355(3) .
C3 C4 1.456(3) .
C4 C5 1.431(3) .
C5 C10 1.429(3) .
C6 C7 1.512(4) .
C8 C9 1.472(3) .
C10 C11 1.459(3) .
C11 C12 1.345(3) .
C12 C13 1.449(3) .
C13 C14 1.418(3) .
C14 C1 1.420(3) 3_676
C14 C15 1.503(3) .
C15 C16 1.391(3) .
C15 C20 1.391(3) .
C16 C17 1.380(3) .
C17 C18 1.387(4) .
C18 C19 1.379(3) .
C19 C20 1.390(3) .

loop_
_geom_torsion_atom_site_label_1
_geom_torsion_atom_site_label_2
_geom_torsion_atom_site_label_3
_geom_torsion_atom_site_label_4
_geom_torsion
_geom_torsion_site_symmetry_1
_geom_torsion_site_symmetry_4
Cd1 N1 C1 C2 173.21(12) . .
Cd1 N1 C1 C14 -6.4(3) . 3_676
Cd1 N1 C4 C3 -172.84(12) . .
Cd1 N1 C4 C5 6.1(3) . .
Cd1 N2 C10 C5 -15.0(3) . .
Cd1 N2 C10 C11 161.25(13) . .
Cd1 N2 C13 C12 -161.71(13) . .
Cd1 N2 C13 C14 15.5(3) . .
P1 O2 C6 C7 -169.4(2) . .
P1 O3 C8 C9 172.79(17) . .
P1 C5 C10 N2 -170.63(15) . .
P1 C5 C10 C11 13.8(3) . .
N1 C1 C2 C3 0.1(2) . .
N1 C4 C5 P1 175.60(14) . .
N1 C4 C5 C10 -4.6(3) . .
N2 C10 C11 C12 -1.4(2) . .
N2 C13 C14 C1 -7.2(3) . 3_676
N2 C13 C14 C15 173.18(18) . .
O1 P1 O2 C6 49.8(2) . .
O1 P1 O3 C8 39.95(18) . .
O1 P1 C5 C4 -174.45(14) . .
O1 P1 C5 C10 5.71(19) . .
O2 P1 O1 Cd1 90.8(2) . 2_655
O2 P1 O3 C8 -81.23(17) . .
O2 P1 C5 C4 -48.05(16) . .
O2 P1 C5 C10 132.11(15) . .
O3 P1 O1 Cd1 -24.0(3) . 2_655
O3 P1 O2 C6 171.9(2) . .
O3 P1 C5 C4 58.84(16) . .
O3 P1 C5 C10 -120.99(15) . .
C1 N1 C4 C3 0.7(2) . .
C1 N1 C4 C5 179.64(17) . .
C1 C2 C3 C4 0.3(2) . .
C1 C14 C15 C16 118.5(2) 3_676 .
C1 C14 C15 C20 -62.6(2) 3_676 .
C2 C3 C4 N1 -0.6(2) . .
C2 C3 C4 C5 -179.55(19) . .
C3 C4 C5 P1 -5.6(3) . .
C3 C4 C5 C10 174.2(2) . .
C4 N1 C1 C2 -0.5(2) . .
C4 N1 C1 C14 179.92(17) . 3_676
C4 C5 C10 N2 9.6(3) . .
C4 C5 C10 C11 -166.0(2) . .
C5 P1 O1 Cd1 -145.9(2) . 2_655
C5 P1 O2 C6 -78.9(2) . .
C5 P1 O3 C8 168.21(16) . .
C5 C10 C11 C12 174.8(2) . .
C10 N2 C13 C12 -1.6(2) . .
C10 N2 C13 C14 175.54(18) . .
C10 C11 C12 C13 0.4(2) . .
C11 C12 C13 N2 0.7(2) . .
C11 C12 C13 C14 -176.49(19) . .
C12 C13 C14 C1 169.54(19) . 3_676
C12 C13 C14 C15 -10.1(3) . .
C13 N2 C10 C5 -174.39(18) . .
C13 N2 C10 C11 1.9(2) . .
C13 C14 C15 C16 -61.8(2) . .
C13 C14 C15 C20 117.1(2) . .
C14 C1 C2 C3 179.69(19) 3_676 .
C14 C15 C16 C17 179.4(2) . .
C14 C15 C20 C19 -178.70(18) . .
C15 C16 C17 C18 -1.4(4) . .
C16 C15 C20 C19 0.2(3) . .
C16 C17 C18 C19 1.4(4) . .
C17 C18 C19 C20 -0.7(4) . .
C18 C19 C20 C15 -0.1(3) . .
C20 C15 C16 C17 0.6(3) . .
